data_4122721
loop_
_publ_author_name
'Hwang, Jungwun'
'Li, Ping'
'Carroll, William R.'
'Smith, Mark D.'
'Pellechia, Perry J.'
'Shimizu, Ken D.'

_publ_section_title
;
 Additivity of Substituent Effects in Aromatic Stacking Interactions.
;
_journal_issue 40
_journal_name_full 'Journal of the American Chemical Society'
_journal_page_first 14060
_journal_paper_doi 10.1021/ja504378p
_journal_volume 136
_journal_year 2014
_chemical_formula_moiety 'C47 H33 N O4, 1.34(C D Cl3)'
_chemical_formula_sum 'C48.34 H33 Cl4.02 D1.34 N O4'
_chemical_formula_weight 836.90
_chemical_name_systematic
;
 ?
;
_space_group_crystal_system monoclinic
_space_group_IT_number 14
_space_group_name_Hall '-P 2ybc'
_space_group_name_H-M_alt 'P 1 21/c 1'
_symmetry_space_group_name_Hall '-P 2ybc'
_symmetry_space_group_name_H-M 'P 1 21/c 1'
_atom_sites_solution_hydrogens geom
_atom_sites_solution_primary direct
_audit_creation_date 2014-01-08
_audit_creation_method
;
Olex2 1.2
(compiled 2013.12.10 svn.r2850 for OlexSys, GUI svn.r4736)
;
_cell_angle_alpha 90
_cell_angle_beta 103.762(4)
_cell_angle_gamma 90
_cell_formula_units_Z 4
_cell_length_a 16.158(3)
_cell_length_b 15.794(3)
_cell_length_c 16.302(3)
_cell_measurement_reflns_used 2827
_cell_measurement_temperature 100(2)
_cell_measurement_theta_max 20.727
_cell_measurement_theta_min 2.579
_cell_volume 4040.8(13)
_computing_cell_refinement 'SAINT v6.45A (Bruker, 2003)'
_computing_data_collection 'SMART v5.631 (Bruker, 2003)'
_computing_data_reduction 'SAINT v6.45A (Bruker, 2003)'
_computing_molecular_graphics 'Olex2 (Dolomanov et al., 2009)'
_computing_publication_material 'Olex2 (Dolomanov et al., 2009)'
_computing_structure_refinement 'ShelXL (Sheldrick, 2008)'
_computing_structure_solution 'ShelXS (Sheldrick, 2008)'
_diffrn_ambient_temperature 100(2)
_diffrn_measured_fraction_theta_full 0.923
_diffrn_measured_fraction_theta_max 0.997
_diffrn_measurement_device_type 'CCD area detector'
_diffrn_measurement_method 'phi and omega scans'
_diffrn_radiation_monochromator graphite
_diffrn_radiation_type MoK\a
_diffrn_radiation_wavelength 0.71073
_diffrn_reflns_av_R_equivalents 0.0941
_diffrn_reflns_av_unetI/netI 0.0869
_diffrn_reflns_Laue_measured_fraction_full 0.923
_diffrn_reflns_Laue_measured_fraction_max 0.997
_diffrn_reflns_limit_h_max 18
_diffrn_reflns_limit_h_min -18
_diffrn_reflns_limit_k_max 18
_diffrn_reflns_limit_k_min -18
_diffrn_reflns_limit_l_max 18
_diffrn_reflns_limit_l_min -18
_diffrn_reflns_number 41215
_diffrn_reflns_point_group_measured_fraction_full 0.923
_diffrn_reflns_point_group_measured_fraction_max 0.997
_diffrn_reflns_theta_full 25.000
_diffrn_reflns_theta_max 24.332
_diffrn_reflns_theta_min 1.821
_diffrn_source 'sealed tube'
_diffrn_source_current 38.0
_diffrn_source_power 1.8
_diffrn_source_voltage 47.0
_exptl_absorpt_coefficient_mu 0.342
_exptl_absorpt_correction_type none
_exptl_crystal_colour colorless
_exptl_crystal_density_diffrn 1.376
_exptl_crystal_description plate
_exptl_crystal_F_000 1727
_exptl_crystal_size_max 0.24
_exptl_crystal_size_mid 0.22
_exptl_crystal_size_min 0.06
_refine_diff_density_max 0.611
_refine_diff_density_min -0.468
_refine_diff_density_rms 0.053
_refine_ls_extinction_method none
_refine_ls_goodness_of_fit_ref 0.979
_refine_ls_hydrogen_treatment constr
_refine_ls_matrix_type full
_refine_ls_number_parameters 571
_refine_ls_number_reflns 6571
_refine_ls_number_restraints 60
_refine_ls_restrained_S_all 0.986
_refine_ls_R_factor_all 0.1180
_refine_ls_R_factor_gt 0.0658
_refine_ls_shift/su_max 0.000
_refine_ls_shift/su_mean 0.000
_refine_ls_structure_factor_coef Fsqd
_refine_ls_weighting_details 'w=1/[\s^2^(Fo^2^)+(0.0862P)^2^] where P=(Fo^2^+2Fc^2^)/3'
_refine_ls_weighting_scheme calc
_refine_ls_wR_factor_gt 0.1564
_refine_ls_wR_factor_ref 0.1795
_reflns_number_gt 3760
_reflns_number_total 6571
_reflns_threshold_expression 'I > 2\s(I)'
_cod_data_source_file ja504378p_si_002.cif
_cod_data_source_block hjb55m
_cod_depositor_comments 'Adding full bibliography for 4122721--4122722.cif.'
_cod_original_cell_volume 4041.0(12)
_cod_database_code 4122721
_shelxl_version_number 2013-4
_shelx_space_group_comment
;
The symmetry employed for this shelxl refinement is uniquely defined
by the following loop, which should always be used as a source of
symmetry information in preference to the above space-group names.
They are only intended as comments.
;
_shelx_estimated_absorpt_t_max 0.980
_shelx_estimated_absorpt_t_min 0.923
_olex2_refinement_description
;
1. Fixed Uiso
 At 1.2 times of:
  All C(H) groups
 At 1.5 times of:
  All C(H,H,H) groups
2. Same fragment restrains
{Cl1, Cl2, Cl3, C81}
as
{Cl4, Cl5, Cl6, C82}
{Cl1, Cl2, Cl3, C81}
as
{Cl10, Cl11, Cl12, C84}
{Cl1, Cl2, Cl3, C81}
as
{Cl7, Cl8, Cl9, C83}
{Cl1, Cl2, Cl3, C81}
as
{Cl13, Cl14, Cl15, C85}
3. Others
 Sof(Cl1)=Sof(Cl2)=Sof(Cl3)=Sof(C81)=Sof(D81)=FVAR(1)
 Sof(Cl4)=Sof(Cl5)=Sof(Cl6)=Sof(C82)=Sof(D82)=FVAR(2)
 Sof(Cl7)=Sof(Cl8)=Sof(Cl9)=Sof(C83)=Sof(D83)=FVAR(3)
 Sof(Cl13)=Sof(Cl14)=Sof(Cl15)=Sof(C85)=Sof(D85)=FVAR(4)
 Sof(Cl10)=Sof(Cl11)=Sof(Cl12)=Sof(C84)=Sof(D84)=FVAR(5)
4.a Ternary CH refined with riding coordinates:
 C3(H3), C6(H6), C81(D81), C82(D82), C84(D84), C83(D83), C85(D85)
4.b Aromatic/amide H refined with riding coordinates:
 C11(H11), C12(H12), C13(H13), C14(H14), C17(H17), C18(H18), C19(H19),
 C20(H20), C23(H23), C24(H24), C25(H25), C26(H26), C27(H27), C29(H29), C30(H30),
  C31(H31), C32(H32), C33(H33), C36(H36), C37(H37), C38(H38), C39(H39),
 C41(H41), C43(H43), C45(H45)
4.c Idealised Me refined as rotating group:
 C46(H46A,H46B,H46C), C47(H47A,H47B,H47C)
;

loop_
_space_group_symop_operation_xyz
'x, y, z'
'-x, y+1/2, -z+1/2'
'-x, -y, -z'
'x, -y-1/2, z-1/2'

loop_
_atom_site_label
_atom_site_type_symbol
_atom_site_fract_x
_atom_site_fract_y
_atom_site_fract_z
_atom_site_U_iso_or_equiv
_atom_site_adp_type
_atom_site_occupancy
_atom_site_site_symmetry_order
_atom_site_calc_flag
_atom_site_refinement_flags_posn
_atom_site_refinement_flags_occupancy
_atom_site_disorder_assembly
_atom_site_disorder_group
O1 O -0.03536(15) 0.38349(15) 0.41925(15) 0.0347(6) Uani 1 1 d . . . .
O2 O 0.28537(15) 0.28141(16) 0.59395(15) 0.0330(6) Uani 1 1 d . . . .
O3 O 0.27180(15) 0.55642(17) 0.50819(16) 0.0415(7) Uani 1 1 d . . . .
O4 O 0.39718(16) 0.49668(17) 0.69270(15) 0.0423(7) Uani 1 1 d . . . .
N1 N 0.29720(17) 0.41950(18) 0.55575(17) 0.0293(7) Uani 1 1 d . . . .
C1 C 0.0409(2) 0.3832(2) 0.4350(2) 0.0284(9) Uani 1 1 d . . . .
C2 C 0.1058(2) 0.3146(2) 0.4763(2) 0.0287(9) Uani 1 1 d . . . .
C3 C 0.1591(2) 0.3706(2) 0.5501(2) 0.0266(8) Uani 1 1 d . . . .
H3 H 0.1358 0.3673 0.6016 0.032 Uiso 1 1 calc R . . .
C4 C 0.2527(2) 0.3487(2) 0.5701(2) 0.0289(9) Uani 1 1 d . . . .
C5 C 0.2453(2) 0.4888(2) 0.5246(2) 0.0321(9) Uani 1 1 d . . . .
C6 C 0.1540(2) 0.4618(2) 0.5147(2) 0.0275(8) Uani 1 1 d . . . .
H6 H 0.1237 0.5002 0.5467 0.033 Uiso 1 1 calc R . . .
C7 C 0.1029(2) 0.4524(2) 0.4201(2) 0.0267(8) Uani 1 1 d . . . .
C8 C 0.1564(2) 0.3956(2) 0.3770(2) 0.0332(9) Uani 1 1 d . . . .
C9 C 0.1564(2) 0.3154(2) 0.4078(2) 0.0327(9) Uani 1 1 d . . . .
C10 C 0.2061(2) 0.2491(3) 0.3824(3) 0.0427(11) Uani 1 1 d . . . .
C11 C 0.2110(2) 0.1667(3) 0.4169(3) 0.0496(12) Uani 1 1 d . . . .
H11 H 0.1820 0.1541 0.4597 0.059 Uiso 1 1 calc R . . .
C12 C 0.2574(3) 0.1046(3) 0.3889(3) 0.0666(16) Uani 1 1 d . . . .
H12 H 0.2600 0.0491 0.4120 0.080 Uiso 1 1 calc R . . .
C13 C 0.3009(3) 0.1235(4) 0.3262(3) 0.083(2) Uani 1 1 d . . . .
H13 H 0.3324 0.0805 0.3064 0.100 Uiso 1 1 calc R . . .
C14 C 0.2982(3) 0.2030(4) 0.2937(3) 0.0749(18) Uani 1 1 d . . . .
H14 H 0.3287 0.2146 0.2519 0.090 Uiso 1 1 calc R . . .
C15 C 0.2515(2) 0.2687(3) 0.3203(3) 0.0527(13) Uani 1 1 d . . . .
C16 C 0.2502(2) 0.3542(3) 0.2862(3) 0.0527(13) Uani 1 1 d . . . .
C17 C 0.2947(3) 0.3759(4) 0.2240(3) 0.0655(16) Uani 1 1 d . . . .
H17 H 0.3256 0.3333 0.2030 0.079 Uiso 1 1 calc R . . .
C18 C 0.2945(3) 0.4564(5) 0.1935(3) 0.0758(18) Uani 1 1 d . . . .
H18 H 0.3233 0.4688 0.1505 0.091 Uiso 1 1 calc R . . .
C19 C 0.2522(3) 0.5196(4) 0.2255(3) 0.0627(14) Uani 1 1 d . . . .
H19 H 0.2535 0.5759 0.2054 0.075 Uiso 1 1 calc R . . .
C20 C 0.2081(2) 0.5022(3) 0.2860(2) 0.0465(11) Uani 1 1 d . . . .
H20 H 0.1798 0.5466 0.3078 0.056 Uiso 1 1 calc R . . .
C21 C 0.2045(2) 0.4188(3) 0.3161(2) 0.0410(11) Uani 1 1 d . . . .
C22 C 0.0675(2) 0.2344(2) 0.5012(2) 0.0342(9) Uani 1 1 d . . . .
C23 C 0.0984(2) 0.1958(2) 0.5796(3) 0.0406(10) Uani 1 1 d . . . .
H23 H 0.1470 0.2189 0.6177 0.049 Uiso 1 1 calc R . . .
C24 C 0.0598(2) 0.1251(2) 0.6024(3) 0.0441(11) Uani 1 1 d . . . .
H24 H 0.0821 0.0996 0.6559 0.053 Uiso 1 1 calc R . . .
C25 C -0.0115(3) 0.0908(3) 0.5482(3) 0.0461(11) Uani 1 1 d . . . .
H25 H -0.0395 0.0430 0.5645 0.055 Uiso 1 1 calc R . . .
C26 C -0.0413(2) 0.1279(2) 0.4689(3) 0.0443(11) Uani 1 1 d . . . .
H26 H -0.0891 0.1039 0.4304 0.053 Uiso 1 1 calc R . . .
C27 C -0.0028(2) 0.1985(2) 0.4454(3) 0.0393(10) Uani 1 1 d . . . .
H27 H -0.0240 0.2228 0.3911 0.047 Uiso 1 1 calc R . . .
C28 C 0.0607(2) 0.5298(2) 0.3746(2) 0.0331(9) Uani 1 1 d . . . .
C29 C 0.0002(2) 0.5189(3) 0.2978(2) 0.0393(10) Uani 1 1 d . . . .
H29 H -0.0139 0.4634 0.2764 0.047 Uiso 1 1 calc R . . .
C30 C -0.0388(2) 0.5875(3) 0.2532(2) 0.0448(11) Uani 1 1 d . . . .
H30 H -0.0795 0.5794 0.2012 0.054 Uiso 1 1 calc R . . .
C31 C -0.0190(2) 0.6685(3) 0.2839(3) 0.0457(11) Uani 1 1 d . . . .
H31 H -0.0461 0.7161 0.2531 0.055 Uiso 1 1 calc R . . .
C32 C 0.0404(2) 0.6801(3) 0.3595(2) 0.0412(10) Uani 1 1 d . . . .
H32 H 0.0541 0.7357 0.3807 0.049 Uiso 1 1 calc R . . .
C33 C 0.0798(2) 0.6110(2) 0.4043(2) 0.0345(9) Uani 1 1 d . . . .
H33 H 0.1205 0.6195 0.4562 0.041 Uiso 1 1 calc R . . .
C34 C 0.3876(2) 0.4202(2) 0.5664(2) 0.0327(9) Uani 1 1 d . . . .
C35 C 0.4379(2) 0.4624(2) 0.6351(2) 0.0370(10) Uani 1 1 d . . . .
C36 C 0.5252(3) 0.4654(3) 0.6446(3) 0.0492(12) Uani 1 1 d . . . .
H36 H 0.5601 0.4949 0.6909 0.059 Uiso 1 1 calc R . . .
C37 C 0.5612(3) 0.4254(3) 0.5868(3) 0.0528(12) Uani 1 1 d . . . .
H37 H 0.6211 0.4280 0.5930 0.063 Uiso 1 1 calc R . . .
C38 C 0.5114(3) 0.3814(3) 0.5198(3) 0.0471(11) Uani 1 1 d . . . .
H38 H 0.5371 0.3525 0.4811 0.057 Uiso 1 1 calc R . . .
C39 C 0.4241(2) 0.3794(3) 0.5093(2) 0.0408(10) Uani 1 1 d . . . .
H39 H 0.3894 0.3501 0.4628 0.049 Uiso 1 1 calc R . . .
C40 C 0.4330(2) 0.5702(3) 0.7343(2) 0.0415(10) Uani 1 1 d . . . .
C41 C 0.4243(2) 0.6458(3) 0.6899(3) 0.0455(11) Uani 1 1 d . . . .
H41 H 0.3948 0.6470 0.6321 0.055 Uiso 1 1 calc R . . .
C42 C 0.4585(2) 0.7195(3) 0.7300(3) 0.0450(11) Uani 1 1 d . . . .
C43 C 0.4993(2) 0.7155(3) 0.8155(3) 0.0449(11) Uani 1 1 d . . . .
H43 H 0.5227 0.7658 0.8437 0.054 Uiso 1 1 calc R . . .
C44 C 0.5069(3) 0.6404(3) 0.8606(3) 0.0480(11) Uani 1 1 d . . . .
C45 C 0.4734(3) 0.5666(3) 0.8187(2) 0.0471(11) Uani 1 1 d . . . .
H45 H 0.4784 0.5142 0.8481 0.056 Uiso 1 1 calc R . . .
C46 C 0.4510(3) 0.8026(3) 0.6823(3) 0.0588(13) Uani 1 1 d . . . .
H46A H 0.4513 0.7917 0.6232 0.088 Uiso 1 1 calc GR . . .
H46B H 0.4993 0.8392 0.7079 0.088 Uiso 1 1 calc GR . . .
H46C H 0.3977 0.8307 0.6850 0.088 Uiso 1 1 calc GR . . .
C47 C 0.5519(3) 0.6384(3) 0.9532(3) 0.0657(14) Uani 1 1 d . . . .
H47A H 0.6078 0.6657 0.9613 0.099 Uiso 1 1 calc GR . . .
H47B H 0.5594 0.5795 0.9725 0.099 Uiso 1 1 calc GR . . .
H47C H 0.5177 0.6688 0.9859 0.099 Uiso 1 1 calc GR . . .
Cl1 Cl 0.22553(16) 0.71811(19) 0.61021(17) 0.0352(8) Uani 0.353(2) 1 d . P A 1
Cl2 Cl 0.21841(16) 0.57304(17) 0.71974(18) 0.0395(9) Uani 0.353(2) 1 d . P A 1
Cl3 Cl 0.16215(18) 0.73765(18) 0.76049(17) 0.0412(9) Uani 0.353(2) 1 d . P A 1
C81 C 0.2308(6) 0.6812(6) 0.7130(6) 0.032(3) Uiso 0.353(2) 1 d . P A 1
D81 D 0.2897 0.6942 0.7466 0.039 Uiso 0.353(2) 1 calc R P A 1
Cl4 Cl 0.2486(3) 0.7575(3) 0.5020(3) 0.0670(18) Uiso 0.249(3) 1 d . P B 2
Cl5 Cl 0.3450(3) 0.8679(3) 0.4247(3) 0.0555(16) Uiso 0.249(3) 1 d . P B 2
Cl6 Cl 0.2503(3) 0.9362(3) 0.5294(4) 0.0467(15) Uiso 0.249(3) 1 d . P B 2
C82 C 0.2458(11) 0.8574(10) 0.4487(11) 0.069(8) Uiso 0.249(3) 1 d . P B 2
D82 D 0.1964 0.8640 0.3989 0.082 Uiso 0.249(3) 1 calc R P B 2
Cl10 Cl 0.1954(3) 0.6262(3) 0.7604(4) 0.0823(18) Uiso 0.302(3) 1 d . P C 3
Cl11 Cl 0.2639(3) 0.7886(3) 0.8210(4) 0.094(2) Uiso 0.302(3) 1 d . P C 3
Cl12 Cl 0.2761(6) 0.6518(5) 0.9365(5) 0.125(3) Uiso 0.302(3) 1 d . P C 3
C84 C 0.2754(9) 0.6804(8) 0.8356(9) 0.053(5) Uiso 0.302(3) 1 d . P C 3
D84 D 0.3318 0.6643 0.8250 0.064 Uiso 0.302(3) 1 calc R P C 3
Cl7 Cl 0.2729(3) 0.7750(3) 0.8912(3) 0.0683(16) Uiso 0.297(3) 1 d . P D 4
Cl8 Cl 0.2118(4) 0.7512(4) 0.7149(4) 0.113(2) Uiso 0.297(3) 1 d . P D 4
Cl9 Cl 0.2038(4) 0.6146(4) 0.8209(4) 0.102(2) Uiso 0.297(3) 1 d . P D 4
C83 C 0.2630(9) 0.7000(8) 0.8067(8) 0.046(4) Uiso 0.297(3) 1 d . P D 4
D83 D 0.3208 0.6811 0.8022 0.056 Uiso 0.297(3) 1 calc R P D 4
Cl13 Cl 0.2330(5) 0.7626(6) 0.5743(6) 0.053(3) Uiso 0.137(3) 1 d . P E 5
Cl14 Cl 0.2606(14) 0.9225(11) 0.5072(14) 0.156(10) Uiso 0.137(3) 1 d . P E 5
Cl15 Cl 0.3257(6) 0.7756(6) 0.4477(6) 0.067(3) Uiso 0.137(3) 1 d . P E 5
C85 C 0.2387(16) 0.8181(14) 0.4806(15) 0.099(15) Uiso 0.137(3) 1 d . P E 5
D85 D 0.1846 0.8122 0.4358 0.118 Uiso 0.137(3) 1 calc R P E 5

loop_
_atom_site_aniso_label
_atom_site_aniso_U_11
_atom_site_aniso_U_22
_atom_site_aniso_U_33
_atom_site_aniso_U_23
_atom_site_aniso_U_13
_atom_site_aniso_U_12
O1 0.0258(15) 0.0382(16) 0.0368(16) -0.0032(12) 0.0005(12) 0.0051(11)
O2 0.0275(14) 0.0389(16) 0.0287(15) 0.0014(12) -0.0007(11) 0.0066(12)
O3 0.0331(16) 0.0402(17) 0.0435(17) 0.0090(13) -0.0060(13) -0.0061(12)
O4 0.0391(16) 0.0559(18) 0.0306(16) -0.0072(13) 0.0054(13) -0.0223(13)
N1 0.0247(17) 0.0340(18) 0.0246(17) 0.0034(14) -0.0036(13) 0.0006(14)
C1 0.026(2) 0.037(2) 0.020(2) -0.0108(16) 0.0004(16) 0.0035(16)
C2 0.0235(19) 0.032(2) 0.025(2) -0.0080(16) -0.0051(16) 0.0053(16)
C3 0.0236(19) 0.030(2) 0.024(2) -0.0009(16) 0.0020(16) 0.0043(15)
C4 0.028(2) 0.037(2) 0.018(2) -0.0048(17) -0.0021(16) 0.0030(18)
C5 0.033(2) 0.039(2) 0.019(2) -0.0027(18) -0.0045(17) -0.0033(19)
C6 0.025(2) 0.032(2) 0.022(2) -0.0028(16) -0.0017(16) 0.0033(15)
C7 0.0192(19) 0.038(2) 0.021(2) -0.0033(16) 0.0006(15) 0.0049(15)
C8 0.0184(19) 0.053(3) 0.023(2) -0.0080(19) -0.0056(16) 0.0061(17)
C9 0.019(2) 0.048(3) 0.024(2) -0.0132(18) -0.0070(16) 0.0049(17)
C10 0.024(2) 0.061(3) 0.034(2) -0.023(2) -0.0121(18) 0.0143(19)
C11 0.027(2) 0.059(3) 0.051(3) -0.026(2) -0.014(2) 0.010(2)
C12 0.044(3) 0.073(3) 0.064(4) -0.038(3) -0.024(3) 0.028(2)
C13 0.061(4) 0.124(5) 0.048(3) -0.050(3) -0.020(3) 0.057(4)
C14 0.045(3) 0.133(5) 0.036(3) -0.030(3) -0.011(2) 0.051(3)
C15 0.023(2) 0.100(4) 0.027(2) -0.032(3) -0.0101(19) 0.020(2)
C16 0.022(2) 0.101(4) 0.029(3) -0.021(3) -0.0060(19) 0.008(2)
C17 0.022(2) 0.136(5) 0.038(3) -0.041(3) 0.006(2) -0.009(3)
C18 0.038(3) 0.150(6) 0.042(3) -0.034(4) 0.015(2) -0.038(3)
C19 0.036(3) 0.113(4) 0.040(3) -0.018(3) 0.011(2) -0.029(3)
C20 0.029(2) 0.076(3) 0.032(2) -0.008(2) 0.0020(19) -0.013(2)
C21 0.015(2) 0.080(3) 0.022(2) -0.017(2) -0.0062(16) -0.001(2)
C22 0.026(2) 0.030(2) 0.041(2) -0.0075(19) -0.0020(18) 0.0070(16)
C23 0.030(2) 0.027(2) 0.055(3) -0.001(2) -0.010(2) 0.0054(17)
C24 0.041(3) 0.030(2) 0.051(3) 0.001(2) -0.008(2) 0.0050(19)
C25 0.039(3) 0.034(2) 0.060(3) -0.004(2) 0.002(2) 0.0015(19)
C26 0.036(2) 0.036(2) 0.054(3) -0.012(2) -0.004(2) 0.0008(19)
C27 0.031(2) 0.036(2) 0.045(3) -0.0080(19) -0.0012(19) 0.0038(18)
C28 0.022(2) 0.049(3) 0.027(2) 0.0061(19) 0.0054(16) 0.0019(17)
C29 0.027(2) 0.060(3) 0.028(2) 0.002(2) 0.0013(18) 0.0037(19)
C30 0.029(2) 0.073(3) 0.027(2) 0.013(2) -0.0036(18) 0.006(2)
C31 0.034(2) 0.059(3) 0.043(3) 0.022(2) 0.007(2) 0.009(2)
C32 0.032(2) 0.047(3) 0.041(3) 0.014(2) 0.003(2) 0.0011(19)
C33 0.030(2) 0.043(3) 0.027(2) 0.0081(19) 0.0003(17) 0.0025(18)
C34 0.021(2) 0.044(2) 0.029(2) 0.0105(18) -0.0026(17) -0.0007(17)
C35 0.031(2) 0.049(3) 0.027(2) 0.0087(19) -0.0006(18) -0.0066(18)
C36 0.030(2) 0.073(3) 0.038(3) 0.013(2) -0.005(2) -0.020(2)
C37 0.025(2) 0.083(3) 0.049(3) 0.025(3) 0.005(2) 0.000(2)
C38 0.037(3) 0.067(3) 0.040(3) 0.013(2) 0.013(2) 0.009(2)
C39 0.034(2) 0.057(3) 0.029(2) 0.006(2) 0.0015(19) 0.003(2)
C40 0.036(2) 0.053(3) 0.032(2) 0.000(2) 0.0019(19) -0.020(2)
C41 0.042(3) 0.064(3) 0.027(2) 0.000(2) 0.0009(19) -0.017(2)
C42 0.036(2) 0.057(3) 0.041(3) -0.002(2) 0.007(2) -0.011(2)
C43 0.036(2) 0.051(3) 0.044(3) -0.012(2) 0.004(2) -0.013(2)
C44 0.039(2) 0.063(3) 0.035(3) -0.007(2) -0.003(2) -0.011(2)
C45 0.042(3) 0.060(3) 0.033(2) 0.004(2) -0.004(2) -0.016(2)
C46 0.064(3) 0.055(3) 0.057(3) 0.003(2) 0.012(3) -0.009(2)
C47 0.067(3) 0.078(4) 0.038(3) -0.005(2) -0.013(2) -0.021(3)
Cl1 0.0267(15) 0.0469(19) 0.0319(16) -0.0020(14) 0.0070(12) 0.0024(12)
Cl2 0.0286(15) 0.0329(17) 0.055(2) 0.0003(14) 0.0061(13) 0.0015(12)
Cl3 0.0444(17) 0.0497(19) 0.0315(17) 0.0024(13) 0.0127(13) 0.0159(13)

loop_
_atom_type_symbol
_atom_type_description
_atom_type_scat_dispersion_real
_atom_type_scat_dispersion_imag
_atom_type_scat_source
C C 0.0033 0.0016 'International Tables Vol C Tables 4.2.6.8 and 6.1.1.4'
D D 0.0000 0.0000 'International Tables Vol C Tables 4.2.6.8 and 6.1.1.4'
Cl Cl 0.1484 0.1585 'International Tables Vol C Tables 4.2.6.8 and 6.1.1.4'
H H 0.0000 0.0000 'International Tables Vol C Tables 4.2.6.8 and 6.1.1.4'
N N 0.0061 0.0033 'International Tables Vol C Tables 4.2.6.8 and 6.1.1.4'
O O 0.0106 0.0060 'International Tables Vol C Tables 4.2.6.8 and 6.1.1.4'

loop_
_geom_angle_atom_site_label_1
_geom_angle_atom_site_label_2
_geom_angle_atom_site_label_3
_geom_angle
C35 O4 C40 116.5(3)
C4 N1 C5 113.9(3)
C4 N1 C34 123.0(3)
C5 N1 C34 123.0(3)
O1 C1 C2 130.7(3)
O1 C1 C7 129.6(3)
C7 C1 C2 99.6(3)
C1 C2 C3 97.5(2)
C9 C2 C1 95.8(3)
C9 C2 C3 105.2(3)
C22 C2 C1 115.3(3)
C22 C2 C3 116.8(3)
C22 C2 C9 121.8(3)
C2 C3 H3 111.4
C4 C3 C2 111.9(3)
C4 C3 H3 111.4
C4 C3 C6 104.9(3)
C6 C3 C2 105.5(3)
C6 C3 H3 111.4
O2 C4 N1 124.2(3)
O2 C4 C3 127.5(3)
N1 C4 C3 108.2(3)
O3 C5 N1 124.1(3)
O3 C5 C6 128.2(3)
N1 C5 C6 107.7(3)
C3 C6 H6 111.1
C3 C6 C7 104.3(3)
C5 C6 C3 105.0(3)
C5 C6 H6 111.1
C5 C6 C7 113.8(3)
C7 C6 H6 111.1
C1 C7 C6 96.9(3)
C8 C7 C1 96.7(3)
C8 C7 C6 106.5(3)
C28 C7 C1 114.8(3)
C28 C7 C6 118.5(3)
C28 C7 C8 119.3(3)
C9 C8 C7 109.0(3)
C9 C8 C21 122.4(3)
C21 C8 C7 128.5(4)
C8 C9 C2 108.9(3)
C8 C9 C10 121.4(4)
C10 C9 C2 129.4(4)
C11 C10 C9 122.6(4)
C11 C10 C15 119.7(4)
C15 C10 C9 117.8(4)
C10 C11 H11 119.7
C12 C11 C10 120.6(5)
C12 C11 H11 119.7
C11 C12 H12 120.1
C11 C12 C13 119.7(5)
C13 C12 H12 120.1
C12 C13 H13 119.8
C14 C13 C12 120.3(5)
C14 C13 H13 119.8
C13 C14 H14 119.0
C13 C14 C15 122.0(5)
C15 C14 H14 119.0
C10 C15 C16 120.7(4)
C14 C15 C10 117.7(5)
C14 C15 C16 121.6(5)
C17 C16 C15 122.2(5)
C21 C16 C15 119.8(4)
C21 C16 C17 117.9(5)
C16 C17 H17 119.0
C18 C17 C16 121.9(5)
C18 C17 H17 119.0
C17 C18 H18 120.2
C17 C18 C19 119.6(5)
C19 C18 H18 120.2
C18 C19 H19 119.5
C20 C19 C18 121.0(5)
C20 C19 H19 119.5
C19 C20 H20 119.8
C19 C20 C21 120.4(5)
C21 C20 H20 119.8
C16 C21 C8 117.7(4)
C20 C21 C8 123.2(4)
C20 C21 C16 119.1(4)
C23 C22 C2 122.2(3)
C27 C22 C2 119.3(3)
C27 C22 C23 118.5(4)
C22 C23 H23 119.5
C24 C23 C22 121.1(4)
C24 C23 H23 119.5
C23 C24 H24 119.7
C23 C24 C25 120.5(4)
C25 C24 H24 119.7
C24 C25 H25 120.7
C24 C25 C26 118.5(4)
C26 C25 H25 120.7
C25 C26 H26 119.4
C27 C26 C25 121.3(4)
C27 C26 H26 119.4
C22 C27 H27 120.0
C26 C27 C22 120.0(4)
C26 C27 H27 120.0
C29 C28 C7 118.5(3)
C33 C28 C7 123.0(3)
C33 C28 C29 118.5(3)
C28 C29 H29 119.7
C30 C29 C28 120.7(4)
C30 C29 H29 119.7
C29 C30 H30 120.0
C29 C30 C31 120.1(4)
C31 C30 H30 120.0
C30 C31 H31 120.1
C32 C31 C30 119.8(4)
C32 C31 H31 120.1
C31 C32 H32 119.9
C33 C32 C31 120.1(4)
C33 C32 H32 119.9
C28 C33 C32 120.8(4)
C28 C33 H33 119.6
C32 C33 H33 119.6
C35 C34 N1 119.2(3)
C39 C34 N1 120.3(3)
C39 C34 C35 120.5(3)
O4 C35 C34 117.0(3)
O4 C35 C36 123.3(4)
C36 C35 C34 119.6(4)
C35 C36 H36 120.2
C37 C36 C35 119.6(4)
C37 C36 H36 120.2
C36 C37 H37 119.6
C36 C37 C38 120.8(4)
C38 C37 H37 119.6
C37 C38 H38 120.1
C39 C38 C37 119.7(4)
C39 C38 H38 120.1
C34 C39 C38 119.7(4)
C34 C39 H39 120.1
C38 C39 H39 120.1
C41 C40 O4 118.9(3)
C45 C40 O4 119.5(4)
C45 C40 C41 121.5(4)
C40 C41 H41 120.0
C42 C41 C40 119.9(4)
C42 C41 H41 120.0
C41 C42 C43 118.3(4)
C41 C42 C46 120.8(4)
C43 C42 C46 120.9(4)
C42 C43 H43 119.0
C44 C43 C42 122.1(4)
C44 C43 H43 119.0
C43 C44 C45 118.7(4)
C43 C44 C47 120.6(4)
C45 C44 C47 120.7(4)
C40 C45 C44 119.5(4)
C40 C45 H45 120.3
C44 C45 H45 120.3
C42 C46 H46A 109.5
C42 C46 H46B 109.5
C42 C46 H46C 109.5
H46A C46 H46B 109.5
H46A C46 H46C 109.5
H46B C46 H46C 109.5
C44 C47 H47A 109.5
C44 C47 H47B 109.5
C44 C47 H47C 109.5
H47A C47 H47B 109.5
H47A C47 H47C 109.5
H47B C47 H47C 109.5
Cl1 C81 D81 106.1
Cl2 C81 Cl1 114.1(5)
Cl2 C81 Cl3 112.5(5)
Cl2 C81 D81 106.1
Cl3 C81 Cl1 111.3(5)
Cl3 C81 D81 106.1
Cl4 C82 Cl6 105.2(9)
Cl4 C82 D82 114.0
Cl5 C82 Cl4 105.8(9)
Cl5 C82 Cl6 102.6(9)
Cl5 C82 D82 114.0
Cl6 C82 D82 114.0
Cl10 C84 D84 107.5
Cl11 C84 Cl10 110.2(8)
Cl11 C84 D84 107.5
Cl12 C84 Cl10 112.1(8)
Cl12 C84 Cl11 111.8(8)
Cl12 C84 D84 107.5
Cl7 C83 D83 109.8
Cl8 C83 Cl7 107.0(8)
Cl8 C83 D83 109.8
Cl9 C83 Cl7 111.6(8)
Cl9 C83 Cl8 108.6(8)
Cl9 C83 D83 109.8
Cl13 C85 D85 111.4
Cl14 C85 Cl13 107.8(14)
Cl14 C85 Cl15 108.2(14)
Cl14 C85 D85 111.4
Cl15 C85 Cl13 106.4(12)
Cl15 C85 D85 111.4

loop_
_geom_bond_atom_site_label_1
_geom_bond_atom_site_label_2
_geom_bond_distance
O1 C1 1.198(4)
O2 C4 1.208(4)
O3 C5 1.205(4)
O4 C35 1.380(4)
O4 C40 1.399(4)
N1 C4 1.379(4)
N1 C5 1.398(5)
N1 C34 1.430(4)
C1 C2 1.546(5)
C1 C7 1.540(5)
C2 C3 1.576(5)
C2 C9 1.533(5)
C2 C22 1.507(5)
C3 H3 1.0000
C3 C4 1.511(5)
C3 C6 1.545(5)
C5 C6 1.508(5)
C6 H6 1.0000
C6 C7 1.575(5)
C7 C8 1.528(5)
C7 C28 1.506(5)
C8 C9 1.363(5)
C8 C21 1.445(5)
C9 C10 1.438(5)
C10 C11 1.413(6)
C10 C15 1.419(6)
C11 H11 0.9500
C11 C12 1.377(6)
C12 H12 0.9500
C12 C13 1.403(8)
C13 H13 0.9500
C13 C14 1.360(8)
C14 H14 0.9500
C14 C15 1.410(6)
C15 C16 1.459(6)
C16 C17 1.416(6)
C16 C21 1.412(6)
C17 H17 0.9500
C17 C18 1.364(7)
C18 H18 0.9500
C18 C19 1.381(7)
C19 H19 0.9500
C19 C20 1.376(6)
C20 H20 0.9500
C20 C21 1.412(6)
C22 C23 1.397(5)
C22 C27 1.395(5)
C23 H23 0.9500
C23 C24 1.374(5)
C24 H24 0.9500
C24 C25 1.386(5)
C25 H25 0.9500
C25 C26 1.396(6)
C26 H26 0.9500
C26 C27 1.375(5)
C27 H27 0.9500
C28 C29 1.404(5)
C28 C33 1.381(5)
C29 H29 0.9500
C29 C30 1.373(5)
C30 H30 0.9500
C30 C31 1.383(6)
C31 H31 0.9500
C31 C32 1.382(5)
C32 H32 0.9500
C32 C33 1.382(5)
C33 H33 0.9500
C34 C35 1.387(5)
C34 C39 1.375(5)
C35 C36 1.382(5)
C36 H36 0.9500
C36 C37 1.374(6)
C37 H37 0.9500
C37 C38 1.380(6)
C38 H38 0.9500
C38 C39 1.380(5)
C39 H39 0.9500
C40 C41 1.385(5)
C40 C45 1.377(5)
C41 H41 0.9500
C41 C42 1.384(5)
C42 C43 1.394(5)
C42 C46 1.516(6)
C43 H43 0.9500
C43 C44 1.385(6)
C44 C45 1.395(6)
C44 C47 1.512(6)
C45 H45 0.9500
C46 H46A 0.9800
C46 H46B 0.9800
C46 H46C 0.9800
C47 H47A 0.9800
C47 H47B 0.9800
C47 H47C 0.9800
Cl1 C81 1.758(9)
Cl2 C81 1.727(10)
Cl3 C81 1.741(9)
C81 D81 1.0000
Cl4 C82 1.797(16)
Cl5 C82 1.745(16)
Cl6 C82 1.800(16)
C82 D82 1.0000
Cl10 C84 1.775(13)
Cl11 C84 1.728(13)
Cl12 C84 1.703(13)
C84 D84 1.0000
Cl7 C83 1.795(13)
Cl8 C83 1.729(14)
Cl9 C83 1.701(13)
C83 D83 1.0000
Cl13 C85 1.782(18)
Cl14 C85 1.720(18)
Cl15 C85 1.753(18)
C85 D85 1.0000

loop_
_geom_torsion_atom_site_label_1
_geom_torsion_atom_site_label_2
_geom_torsion_atom_site_label_3
_geom_torsion_atom_site_label_4
_geom_torsion
O1 C1 C2 C3 -124.4(4)
O1 C1 C2 C9 129.4(4)
O1 C1 C2 C22 0.0(5)
O1 C1 C7 C6 122.0(4)
O1 C1 C7 C8 -130.4(4)
O1 C1 C7 C28 -3.8(5)
O3 C5 C6 C3 -177.0(4)
O3 C5 C6 C7 69.5(5)
O4 C35 C36 C37 176.2(4)
O4 C40 C41 C42 179.4(4)
O4 C40 C45 C44 -178.2(4)
N1 C5 C6 C3 4.1(4)
N1 C5 C6 C7 -109.3(3)
N1 C34 C35 O4 4.3(5)
N1 C34 C35 C36 -178.2(3)
N1 C34 C39 C38 179.3(3)
C1 C2 C3 C4 -144.3(3)
C1 C2 C3 C6 -30.8(3)
C1 C2 C9 C8 33.5(3)
C1 C2 C9 C10 -153.4(3)
C1 C2 C22 C23 -134.3(3)
C1 C2 C22 C27 43.8(5)
C1 C7 C8 C9 -30.0(3)
C1 C7 C8 C21 152.8(3)
C1 C7 C28 C29 -52.4(4)
C1 C7 C28 C33 128.6(4)
C2 C1 C7 C6 -57.6(3)
C2 C1 C7 C8 50.0(3)
C2 C1 C7 C28 176.6(3)
C2 C3 C4 O2 -60.9(5)
C2 C3 C4 N1 118.6(3)
C2 C3 C6 C5 -123.6(3)
C2 C3 C6 C7 -3.6(3)
C2 C9 C10 C11 4.0(6)
C2 C9 C10 C15 -175.9(3)
C2 C22 C23 C24 176.7(4)
C2 C22 C27 C26 -176.6(3)
C3 C2 C9 C8 -65.8(3)
C3 C2 C9 C10 107.2(4)
C3 C2 C22 C23 -20.8(5)
C3 C2 C22 C27 157.3(3)
C3 C6 C7 C1 36.7(3)
C3 C6 C7 C8 -62.4(3)
C3 C6 C7 C28 159.8(3)
C4 N1 C5 O3 179.9(3)
C4 N1 C5 C6 -1.3(4)
C4 N1 C34 C35 -107.1(4)
C4 N1 C34 C39 72.7(5)
C4 C3 C6 C5 -5.3(3)
C4 C3 C6 C7 114.7(3)
C5 N1 C4 O2 177.1(3)
C5 N1 C4 C3 -2.3(4)
C5 N1 C34 C35 77.2(4)
C5 N1 C34 C39 -103.0(4)
C5 C6 C7 C1 150.6(3)
C5 C6 C7 C8 51.5(4)
C5 C6 C7 C28 -86.3(4)
C6 C3 C4 O2 -174.7(3)
C6 C3 C4 N1 4.7(4)
C6 C7 C8 C9 69.3(3)
C6 C7 C8 C21 -107.9(4)
C6 C7 C28 C29 -166.1(3)
C6 C7 C28 C33 15.0(5)
C7 C1 C2 C3 55.2(3)
C7 C1 C2 C9 -51.0(3)
C7 C1 C2 C22 179.6(3)
C7 C8 C9 C2 -2.4(4)
C7 C8 C9 C10 -176.1(3)
C7 C8 C21 C16 179.1(3)
C7 C8 C21 C20 -0.5(5)
C7 C28 C29 C30 -178.8(3)
C7 C28 C33 C32 178.9(3)
C8 C7 C28 C29 61.6(4)
C8 C7 C28 C33 -117.4(4)
C8 C9 C10 C11 176.4(3)
C8 C9 C10 C15 -3.6(5)
C9 C2 C3 C4 -46.2(4)
C9 C2 C3 C6 67.3(3)
C9 C2 C22 C23 110.5(4)
C9 C2 C22 C27 -71.3(4)
C9 C8 C21 C16 2.3(5)
C9 C8 C21 C20 -177.4(3)
C9 C10 C11 C12 178.1(3)
C9 C10 C15 C14 -178.2(3)
C9 C10 C15 C16 2.4(5)
C10 C11 C12 C13 0.6(6)
C10 C15 C16 C17 -179.9(3)
C10 C15 C16 C21 1.1(5)
C11 C10 C15 C14 1.9(5)
C11 C10 C15 C16 -177.5(3)
C11 C12 C13 C14 0.8(7)
C12 C13 C14 C15 -0.8(7)
C13 C14 C15 C10 -0.5(6)
C13 C14 C15 C16 178.9(4)
C14 C15 C16 C17 0.7(6)
C14 C15 C16 C21 -178.3(3)
C15 C10 C11 C12 -1.9(5)
C15 C16 C17 C18 -178.8(4)
C15 C16 C21 C8 -3.4(5)
C15 C16 C21 C20 176.3(3)
C16 C17 C18 C19 2.1(7)
C17 C16 C21 C8 177.6(3)
C17 C16 C21 C20 -2.8(5)
C17 C18 C19 C20 -1.9(7)
C18 C19 C20 C21 -0.7(6)
C19 C20 C21 C8 -177.3(3)
C19 C20 C21 C16 3.0(5)
C21 C8 C9 C2 175.0(3)
C21 C8 C9 C10 1.3(5)
C21 C16 C17 C18 0.3(6)
C22 C2 C3 C4 92.4(4)
C22 C2 C3 C6 -154.1(3)
C22 C2 C9 C8 158.1(3)
C22 C2 C9 C10 -28.8(5)
C22 C23 C24 C25 -0.5(6)
C23 C22 C27 C26 1.6(5)
C23 C24 C25 C26 2.1(6)
C24 C25 C26 C27 -1.9(6)
C25 C26 C27 C22 0.0(6)
C27 C22 C23 C24 -1.4(6)
C28 C7 C8 C9 -153.3(3)
C28 C7 C8 C21 29.5(5)
C28 C29 C30 C31 -0.2(6)
C29 C28 C33 C32 -0.1(5)
C29 C30 C31 C32 0.1(6)
C30 C31 C32 C33 0.0(6)
C31 C32 C33 C28 0.0(6)
C33 C28 C29 C30 0.2(5)
C34 N1 C4 O2 1.1(5)
C34 N1 C4 C3 -178.4(3)
C34 N1 C5 O3 -4.1(5)
C34 N1 C5 C6 174.8(3)
C34 C35 C36 C37 -1.1(6)
C35 O4 C40 C41 73.2(5)
C35 O4 C40 C45 -109.1(4)
C35 C34 C39 C38 -0.8(6)
C35 C36 C37 C38 -0.8(6)
C36 C37 C38 C39 1.9(6)
C37 C38 C39 C34 -1.1(6)
C39 C34 C35 O4 -175.6(3)
C39 C34 C35 C36 1.9(6)
C40 O4 C35 C34 -148.8(3)
C40 O4 C35 C36 33.8(5)
C40 C41 C42 C43 -1.7(6)
C40 C41 C42 C46 179.0(4)
C41 C40 C45 C44 -0.4(6)
C41 C42 C43 C44 0.5(6)
C42 C43 C44 C45 0.7(6)
C42 C43 C44 C47 179.8(4)
C43 C44 C45 C40 -0.8(6)
C45 C40 C41 C42 1.7(6)
C46 C42 C43 C44 179.8(4)
C47 C44 C45 C40 -179.8(4)
